data_4343573
loop_
_publ_author_name
'Hong, S.-T.'
'Corbett, J.D.'
'Hoistad, L.M.'

_publ_section_title
;
 La48 Br81 Os8 : isolated clusters in an unusual superstructure with
 significantly greater intercluster bonding
;
_journal_name_full 'Inorganic Chemistry'
_journal_page_first 98
_journal_page_last 104
_journal_volume 39
_journal_year 2000
_chemical_formula_sum 'Br81 La48 Os8'
_chemical_name_systematic 'La48 Br81 Os8'
_space_group_IT_number 14
_symmetry_space_group_name_Hall '-P 2ybc'
_symmetry_space_group_name_H-M 'P 1 21/c 1'
_cell_angle_alpha 90
_cell_angle_beta 110.701
_cell_angle_gamma 90
_cell_formula_units_Z 4
_cell_length_a 33.076
_cell_length_b 23.466
_cell_length_c 23.537
_cell_volume 17089.057
_citation_journal_id_ASTM INOCAJ
_cod_data_source_file Hong_INOCAJ_2000_1140.cif
_cod_data_source_block Br81La48Os8
_cod_original_cell_volume 17089.06
_cod_database_code 4343573

loop_
_symmetry_equiv_pos_as_xyz
x,y,z
-x,y+1/2,-z+1/2
-x,-y,-z
x,-y-1/2,z-1/2

loop_
_atom_site_label
_atom_site_type_symbol
_atom_site_fract_x
_atom_site_fract_y
_atom_site_fract_z
_atom_site_occupancy
_atom_site_U_iso_or_equiv
Br44 Br 0.83039 0.82645 0.04052 1 0.0
La3 La 0.93882 0.25648 0.30587 1 0.0
La15 La 0.19047 0.34551 0.10059 1 0.0
Br36 Br 0.73879 0.17767 0.10243 1 0.0
Br70 Br 0.32643 0.32814 0.03619 1 0.0
La13 La 0.30795 0.15132 0.15744 1 0.0
La30 La 0.25371 0.74905 0.75918 1 0.0
Br3 Br 0.49325 0.25364 0.18308 1 0.0
Br46 Br 0.70114 0.5871 0.23509 1 0.0
Os6 Os 0.49817 0.00346 0.24637 1 0.0
La32 La 0.50399 0.8791 0.26722 1 0.0
La28 La 0.31446 0.67081 0.66066 1 0.0
La4 La 0.07344 0.25546 0.37998 1 0.0
Br7 Br 0.30999 0.62726 0.03335 1 0.0
Br38 Br 0.90808 0.13799 0.1546 1 0.0
Br9 Br 0.74891 0.31719 0.11868 1 0.0
Br21 Br 0.05636 0.62821 0.15137 1 0.0
La24 La 0.25722 0.51128 0.2541 1 0.0
Br65 Br 0.64536 0.78178 0.05742 1 0.0
La7 La 0.43633 0.7558 0.54723 1 0.0
Br72 Br 0.91821 0.38893 0.1552 1 0.0
Os4 Os 0.25163 0.50277 0.37543 1 0.0
Br27 Br 0.68317 0.35218 0.2099 1 0.0
La31 La 0.43011 0.98411 0.12075 1 0.0
La43 La 0.99361 0.37509 0.48217 1 0.0
La10 La 0.50563 0.88054 0.48665 1 0.0
Br73 Br 0.04722 0.36707 0.13046 1 0.0
La44 La 0.0706 0.49993 0.47205 1 0.0
Br63 Br 0.11134 0.27466 0.02528 1 0.0
Br32 Br 0.62636 0.48956 0.1263 1 0.0
La34 La 0.56172 0.9949 0.20227 1 0.0
Os7 Os 0.24724 0.99455 0.3743 1 0.0
Br33 Br 0.40522 0.38172 0.23015 1 0.0
Br53 Br 0.18579 0.12682 0.22234 1 0.0
Os8 Os 0 0.5 0.5 1 0.0
Br5 Br 0.05964 0.88589 0.16205 1 0.0
Br80 Br 0.34725 0.76781 0.06943 1 0.0
Br51 Br 0.43467 0.65581 0.15868 1 0.0
La6 La 0.93338 0.26041 0.13592 1 0.0
Br10 Br 0.80303 0.37415 0.01919 1 0.0
Br64 Br 0.08903 0.11794 0.06904 1 0.0
La1 La 0.99404 0.12875 0.25887 1 0.0
La8 La 0.57749 0.76057 0.44431 1 0.0
Br57 Br 0.60114 0.63908 0.06069 1 0.0
Br15 Br 0.94427 0.88011 0.09184 1 0.0
Br56 Br 0.80377 0.6424 0.02552 1 0.0
Br1 Br 0.19325 0.87042 0.22984 1 0.0
Br16 Br 0.12297 0.75943 0.12024 1 0.0
Os9 Os 0 0 0.5 1 0.0
Br17 Br 0.50691 0.51483 0.07589 1 0.0
Br60 Br 0.8477 0.24339 0.01735 1 0.0
Br29 Br 0.93926 0.34067 0.02117 1 0.0
Br75 Br 0.36534 0.0404 0.1669 1 0.0
Br26 Br 0.55607 0.1241 0.15163 1 0.0
Br25 Br 0.3832 0.74755 0.2432 1 0.0
La19 La 0.31898 0.57289 0.414 1 0.0
La35 La 0.48839 0.12633 0.22642 1 0.0
La42 La 0.22384 0.0023 0.23678 1 0.0
Br19 Br 0.00095 0.21044 0.08874 1 0.0
Br61 Br 0.06978 0.12034 0.21989 1 0.0
Br52 Br 0.76222 0.82312 0.13566 1 0.0
Br30 Br 0.25788 0.93444 0.14615 1 0.0
Br8 Br 0.43593 0.12485 0.08843 1 0.0
Br37 Br 0.26585 0.42823 0.11497 1 0.0
La18 La 0.24971 0.2472 0.99836 1 0.0
Br45 Br 0.36636 0.53915 0.18454 1 0.0
La40 La 0.18582 0.91463 0.35147 1 0.0
Br62 Br 0.93726 0.62323 0.11102 1 0.0
Br12 Br 0.90036 0.85971 0.20639 1 0.0
Br2 Br 0.9979 0.75009 0.06335 1 0.0
Br34 Br 0.14161 0.97909 0.10861 1 0.0
Br40 Br 0.58192 0.38708 0.99419 1 0.0
La47 La 0.015 0.1214 0.48676 1 0.0
Br11 Br 0.88297 0.02083 0.23534 1 0.0
La2 La 0.06263 0.2527 0.21196 1 0.0
Br68 Br 0.09077 0.87458 -9e-05 1 0.0
La48 La 0.06349 0.96957 0.45373 1 0.0
Os5 Os 0.25223 0.74839 0.63351 1 0.0
Br41 Br 0.13177 0.56254 0.08192 1 0.0
Br79 Br 0.65553 0.73284 0.21913 1 0.0
Br81 Br 0.84577 0.9858 0.0669 1 0.0
Br55 Br 0.22863 0.07345 0.10339 1 0.0
Os1 Os 0.00027 0.25624 0.2596 1 0.0
Br58 Br 0.3247 0.9222 0.04825 1 0.0
Br31 Br 0.6892 0.13712 0.2122 1 0.0
Br47 Br 0.79099 0.11708 0.01031 1 0.0
La38 La 0.68146 0.4074 0.09049 1 0.0
Br77 Br 0.15461 0.27748 0.18933 1 0.0
Br59 Br 0.71077 0.87072 0.23537 1 0.0
Br78 Br 0.64783 0.99662 0.17295 1 0.0
Br4 Br 0.55491 0.37926 0.14795 1 0.0
La29 La 0.24978 0.7549 0.50659 1 0.0
Br35 Br 0.17911 0.43534 0.19899 1 0.0
Br43 Br 0.13119 -0.00305 0.25724 1 0.0
La45 La 0.94208 0.518 0.37296 1 0.0
Br74 Br 0.85978 0.2682 0.18982 1 0.0
La5 La 0.00456 0.38165 0.2648 1 0.0
La12 La 0.56586 0.75224 0.60245 1 0.0
La11 La 0.44346 0.7522 0.38373 1 0.0
Br13 Br 0.4388 0.39026 0.0974 1 0.0
Br28 Br 0.99938 0.49486 0.17788 1 0.0
La17 La 0.24808 0.24427 0.25207 1 0.0
Br50 Br 0.63404 0.2543 0.07773 1 0.0
La20 La 0.31548 0.4068 0.399 1 0.0
La25 La 0.18815 0.82342 0.60153 1 0.0
Br66 Br 0.85011 0.5059 0.0707 1 0.0
Br6 Br 0.61662 0.98004 0.01558 1 0.0
La37 La 0.30918 0.07009 0.39905 1 0.0
La36 La 0.43407 0.00469 0.2891 1 0.0
Br54 Br 0.50182 0.7914 0.16407 1 0.0
La16 La 0.31673 0.31521 0.16189 1 0.0
Br14 Br 0.74527 0.67591 0.12577 1 0.0
Os3 Os 0.24841 0.24739 0.12535 1 0.0
La9 La 0.5054 0.62645 0.49012 1 0.0
La33 La 0.56302 0.02665 0.36861 1 0.0
Os2 Os 0.50491 0.75429 0.49212 1 0.0
Br20 Br 0.42384 0.87609 0.0228 1 0.0
Br42 Br 0.50217 0.99448 0.07126 1 0.0
Br67 Br 0.40712 0.88996 0.19175 1 0.0
Br18 Br 0.57927 0.87751 0.10744 1 0.0
La41 La 0.25176 0.98678 0.50258 1 0.0
La23 La 0.18711 0.5955 0.3536 1 0.0
La39 La 0.18051 0.08752 0.35084 1 0.0
Br49 Br 0.2501 0.57382 0.13244 1 0.0
La46 La 0.93075 0.99554 0.37861 1 0.0
La27 La 0.32131 0.83508 0.6642 1 0.0
Br71 Br 0.38346 0.22324 0.15692 1 0.0
La21 La 0.18573 0.4326 0.3358 1 0.0
Br23 Br 0.98065 0.01357 0.16675 1 0.0
Br69 Br 0.19203 0.6434 0.23241 1 0.0
Br76 Br 0.5599 0.63657 0.1885 1 0.0
La14 La 0.17843 0.18317 0.09351 1 0.0
Br48 Br 0.34754 0.48704 0.02355 1 0.0
La26 La 0.18507 0.65651 0.59789 1 0.0
Br24 Br 0.86063 0.71549 0.17097 1 0.0
La22 La 0.25141 0.49639 0.50132 1 0.0
Br22 Br 0.2987 0.12507 0.022 1 0.0
Br39 Br 0.10631 0.42509 0.03963 1 0.0
